data_2241244
loop_
_publ_author_name
'Nguyen, Vu D.'
'McCormick, Cameron A.'
'Mague, Joel T.'
'Koplitz, Lynn V.'

_publ_section_title
;
 Crystal structure of 2-cyano-1-methylpyridinium perchlorate
;
_journal_coeditor_code TK5395
_journal_issue 11
_journal_name_full 'Acta Crystallographica Section E'
_journal_page_first o852
_journal_page_last o853
_journal_paper_doi 10.1107/S2056989015019155
_journal_volume 71
_journal_year 2015
_chemical_formula_iupac 'C7 H7 N2 +, Cl O4 -'
_chemical_formula_moiety 'C7 H7 N2 +, Cl O4 -'
_chemical_formula_sum 'C7 H7 Cl N2 O4'
_chemical_formula_weight 218.60
_chemical_name_systematic
;
2-Cyano-1-methylpyridinium perchlorate
;
_space_group_crystal_system monoclinic
_space_group_IT_number 4
_space_group_name_Hall 'P 2yb'
_space_group_name_H-M_alt 'P 1 21 1'
_symmetry_space_group_name_Hall 'P 2yb'
_symmetry_space_group_name_H-M 'P 1 21 1'
_atom_sites_solution_hydrogens geom
_atom_sites_solution_primary direct
_atom_sites_solution_secondary difmap
_audit_creation_method SHELXL-2014
_cell_angle_alpha 90
_cell_angle_beta 90.982(2)
_cell_angle_gamma 90
_cell_formula_units_Z 4
_cell_length_a 8.0112(12)
_cell_length_b 7.7011(12)
_cell_length_c 14.742(2)
_cell_measurement_reflns_used 9987
_cell_measurement_temperature 150(2)
_cell_measurement_theta_max 29.1731
_cell_measurement_theta_min 2.5428
_cell_volume 909.4(2)
_computing_cell_refinement
;
<i>SAINT</i> (Bruker, 2014)
;
_computing_data_collection
;
<i>APEX2</i> (Bruker, 2014)
;
_computing_data_reduction
;
<i>SAINT</i> (Bruker, 2014) and <i>CELL_NOW</i> (Sheldrick,
2008a)
;
_computing_molecular_graphics
;
<i>DIAMOND</i> (Brandenburg & Putz, 2012)
;
_computing_publication_material
;
<i>SHELXTL</i> (Sheldrick, 2008b)
;
_computing_structure_refinement
;
<i>SHELXL2014</i> (Sheldrick, 2015b)
;
_computing_structure_solution
;
<i>SHELXT</i> (Sheldrick, 2015a)
;
_diffrn_ambient_temperature 150(2)
_diffrn_detector_area_resol_mean 8.3660
_diffrn_measured_fraction_theta_full 0.992
_diffrn_measured_fraction_theta_max 0.987
_diffrn_measurement_device_type 'Bruker SMART APEX CCD'
_diffrn_measurement_method '\f and \w scans'
_diffrn_radiation_monochromator graphite
_diffrn_radiation_type MoK\a
_diffrn_radiation_wavelength 0.71073
_diffrn_reflns_av_R_equivalents 0.0513
_diffrn_reflns_limit_h_max 10
_diffrn_reflns_limit_h_min -10
_diffrn_reflns_limit_k_max 10
_diffrn_reflns_limit_k_min -10
_diffrn_reflns_limit_l_max 20
_diffrn_reflns_limit_l_min -20
_diffrn_reflns_number 22843
_diffrn_reflns_theta_full 29.000
_diffrn_reflns_theta_max 29.173
_diffrn_reflns_theta_min 2.543
_exptl_absorpt_coefficient_mu 0.410
_exptl_absorpt_correction_T_max 0.95
_exptl_absorpt_correction_T_min 0.93
_exptl_absorpt_correction_type multi-scan
_exptl_absorpt_process_details
;
(<i>TWINABS</i>; Sheldrick, 2009)
;
_exptl_crystal_colour colourless
_exptl_crystal_density_diffrn 1.597
_exptl_crystal_density_method 'not measured'
_exptl_crystal_description block
_exptl_crystal_F_000 448
_exptl_crystal_size_max 0.190
_exptl_crystal_size_mid 0.140
_exptl_crystal_size_min 0.130
_refine_diff_density_max 0.297
_refine_diff_density_min -0.341
_refine_ls_abs_structure_details
;
Flack <i>x</i> determined using 1908 quotients
[(<i>I</i>^+^)-(<i>I</i>^-^)]/[(<i>I</i>^+^)+(<i>I</i>^-^)]
(Parsons <i>et al.</i>, 2013)
;
_refine_ls_abs_structure_Flack 0.04(3)
_refine_ls_extinction_method none
_refine_ls_goodness_of_fit_ref 1.003
_refine_ls_hydrogen_treatment constr
_refine_ls_matrix_type full
_refine_ls_number_parameters 256
_refine_ls_number_reflns 22843
_refine_ls_number_restraints 1
_refine_ls_restrained_S_all 1.003
_refine_ls_R_factor_all 0.0470
_refine_ls_R_factor_gt 0.0429
_refine_ls_shift/su_max 0.000
_refine_ls_shift/su_mean 0.000
_refine_ls_structure_factor_coef Fsqd
_refine_ls_weighting_details 'w=1/[\s^2^(Fo^2^)+(0.0531P)^2^] where P=(Fo^2^+2Fc^2^)/3'
_refine_ls_weighting_scheme calc
_refine_ls_wR_factor_gt 0.1049
_refine_ls_wR_factor_ref 0.1085
_reflns_number_gt 20913
_reflns_number_total 22843
_reflns_threshold_expression 'I > 2\s(I)'
_cod_data_source_file tk5395sup1.cif
_cod_data_source_block I
_cod_database_code 2241244
_shelx_space_group_comment
;
The symmetry employed for this shelxl refinement is uniquely defined
by the following loop, which should always be used as a source of
symmetry information in preference to the above space-group names.
They are only intended as comments.
;
_shelx_estimated_absorpt_t_min 0.926
_shelx_estimated_absorpt_t_max 0.949
_shelxl_version_number 2.014

loop_
_space_group_symop_operation_xyz
'x, y, z'
'-x, y+1/2, -z'

loop_
_atom_site_type_symbol
_atom_site_label
_atom_site_fract_x
_atom_site_fract_y
_atom_site_fract_z
_atom_site_U_iso_or_equiv
_atom_site_adp_type
_atom_site_calc_flag
_atom_site_occupancy
N N1 0.2547(4) 0.1723(5) 0.8742(2) 0.0186(7) Uani d 1
N N2 0.6652(5) 0.0531(8) 0.8975(3) 0.0424(14) Uani d 1
C C1 0.3149(5) 0.1871(7) 0.7797(3) 0.0268(10) Uani d 1
H H1A 0.2255 0.2339 0.7406 0.040 Uiso calc 1
H H1B 0.3474 0.0721 0.7577 0.040 Uiso calc 1
H H1C 0.4115 0.2651 0.7785 0.040 Uiso calc 1
C C2 0.3617(5) 0.1208(6) 0.9418(3) 0.0204(10) Uani d 1
C C3 0.3089(5) 0.1017(7) 1.0292(3) 0.0262(11) Uani d 1
H H3 0.3845 0.0658 1.0759 0.031 Uiso calc 1
C C4 0.1425(5) 0.1359(7) 1.0482(3) 0.0261(11) Uani d 1
H H4 0.1033 0.1237 1.1083 0.031 Uiso calc 1
C C5 0.0358(5) 0.1874(7) 0.9798(3) 0.0265(11) Uani d 1
H H5 -0.0780 0.2106 0.9921 0.032 Uiso calc 1
C C6 0.0947(5) 0.2053(7) 0.8927(3) 0.0237(10) Uani d 1
H H6 0.0208 0.2414 0.8453 0.028 Uiso calc 1
C C7 0.5316(5) 0.0839(8) 0.9162(3) 0.0266(11) Uani d 1
Cl Cl1 0.77813(11) 0.34996(12) 0.68489(7) 0.0185(2) Uani d 1
O O1 0.9290(4) 0.2488(5) 0.6789(3) 0.0300(8) Uani d 1
O O2 0.7857(4) 0.4925(4) 0.6214(2) 0.0263(7) Uani d 1
O O3 0.6375(4) 0.2420(5) 0.6622(3) 0.0295(9) Uani d 1
O O4 0.7628(4) 0.4142(5) 0.7754(2) 0.0370(9) Uani d 1
N N3 0.7638(4) 0.8780(5) 0.6208(3) 0.0167(8) Uani d 1
N N4 1.1905(4) 0.9228(7) 0.6055(3) 0.0374(12) Uani d 1
C C8 0.8152(5) 0.8446(7) 0.7165(3) 0.0214(9) Uani d 1
H H8A 0.8523 0.9534 0.7448 0.032 Uiso calc 1
H H8B 0.9070 0.7604 0.7181 0.032 Uiso calc 1
H H8C 0.7203 0.7979 0.7497 0.032 Uiso calc 1
C C9 0.8788(4) 0.9197(6) 0.5573(3) 0.0187(9) Uani d 1
C C10 0.8332(5) 0.9575(7) 0.4697(3) 0.0232(10) Uani d 1
H H10 0.9152 0.9855 0.4263 0.028 Uiso calc 1
C C11 0.6647(5) 0.9542(7) 0.4452(3) 0.0254(10) Uani d 1
H H11 0.6295 0.9816 0.3850 0.030 Uiso calc 1
C C12 0.5499(5) 0.9103(7) 0.5099(4) 0.0253(11) Uani d 1
H H12 0.4345 0.9046 0.4942 0.030 Uiso calc 1
C C13 0.6021(4) 0.8747(6) 0.5969(3) 0.0214(10) Uani d 1
H H13 0.5216 0.8472 0.6413 0.026 Uiso calc 1
C C14 1.0526(5) 0.9217(7) 0.5867(4) 0.0259(11) Uani d 1
Cl Cl2 0.26845(11) 0.66595(14) 0.81449(7) 0.0213(2) Uani d 1
O O5 0.3040(4) 0.5521(5) 0.8898(2) 0.0329(9) Uani d 1
O O6 0.4209(4) 0.7202(7) 0.7750(3) 0.0629(16) Uani d 1
O O7 0.1683(5) 0.5742(6) 0.7490(3) 0.0436(10) Uani d 1
O O8 0.1756(4) 0.8134(5) 0.8449(3) 0.0405(10) Uani d 1

loop_
_atom_site_aniso_label
_atom_site_aniso_U_11
_atom_site_aniso_U_22
_atom_site_aniso_U_33
_atom_site_aniso_U_12
_atom_site_aniso_U_13
_atom_site_aniso_U_23
N1 0.0224(14) 0.0147(18) 0.0187(19) -0.0010(15) 0.0002(13) 0.0016(17)
N2 0.0285(19) 0.069(4) 0.030(3) 0.009(2) -0.0004(17) -0.009(3)
C1 0.034(2) 0.026(3) 0.020(2) 0.004(2) 0.0063(17) 0.004(2)
C2 0.0181(16) 0.018(3) 0.025(3) -0.0009(15) -0.0016(15) -0.003(2)
C3 0.026(2) 0.030(3) 0.023(3) 0.0038(19) -0.0050(17) -0.001(2)
C4 0.0295(19) 0.028(3) 0.021(2) -0.0039(18) 0.0058(16) -0.001(2)
C5 0.0207(18) 0.027(3) 0.032(3) 0.0011(19) 0.0009(16) 0.000(2)
C6 0.0229(18) 0.023(3) 0.025(3) 0.0020(17) -0.0027(16) -0.001(2)
C7 0.026(2) 0.035(3) 0.019(3) 0.003(2) -0.0029(17) -0.004(2)
Cl1 0.0208(4) 0.0165(5) 0.0182(5) 0.0004(4) -0.0004(3) -0.0003(4)
O1 0.0220(14) 0.0215(19) 0.046(2) 0.0039(12) -0.0011(14) 0.0018(18)
O2 0.0350(15) 0.0197(18) 0.0240(18) -0.0006(13) -0.0028(13) 0.0059(15)
O3 0.0232(14) 0.026(2) 0.040(2) -0.0055(13) -0.0023(13) 0.0019(17)
O4 0.056(2) 0.035(2) 0.0192(17) 0.0011(18) 0.0047(16) -0.0051(16)
N3 0.0189(14) 0.0122(19) 0.019(2) 0.0020(13) 0.0013(13) -0.0005(15)
N4 0.0229(17) 0.061(4) 0.028(2) 0.0016(19) 0.0012(16) 0.003(2)
C8 0.0263(17) 0.022(2) 0.016(2) -0.0008(19) -0.0004(15) 0.001(2)
C9 0.0162(16) 0.016(2) 0.024(2) 0.0016(15) 0.0018(15) 0.000(2)
C10 0.0225(18) 0.027(3) 0.020(2) -0.0014(17) 0.0054(16) -0.001(2)
C11 0.0272(19) 0.031(3) 0.017(2) 0.0028(19) -0.0008(17) -0.001(2)
C12 0.0205(17) 0.031(3) 0.025(3) -0.0007(17) -0.0022(17) -0.006(2)
C13 0.0180(16) 0.019(3) 0.027(3) -0.0033(16) 0.0034(15) -0.004(2)
C14 0.0213(19) 0.033(3) 0.024(3) 0.0006(18) 0.0052(17) 0.000(2)
Cl2 0.0207(4) 0.0245(6) 0.0188(5) -0.0032(4) 0.0023(3) 0.0007(5)
O5 0.0409(18) 0.032(2) 0.026(2) -0.0075(16) -0.0042(15) 0.0064(17)
O6 0.0260(17) 0.092(4) 0.071(3) -0.0020(19) 0.0140(17) 0.046(3)
O7 0.058(2) 0.030(2) 0.042(2) 0.0098(18) -0.0241(18) -0.011(2)
O8 0.058(2) 0.021(2) 0.043(2) 0.0024(17) 0.0123(18) -0.0073(18)

loop_
_atom_type_symbol
_atom_type_description
_atom_type_scat_dispersion_real
_atom_type_scat_dispersion_imag
_atom_type_scat_source
C C 0.0033 0.0016 'International Tables Vol C Tables 4.2.6.8 and 6.1.1.4'
H H 0.0000 0.0000 'International Tables Vol C Tables 4.2.6.8 and 6.1.1.4'
N N 0.0061 0.0033 'International Tables Vol C Tables 4.2.6.8 and 6.1.1.4'
O O 0.0106 0.0060 'International Tables Vol C Tables 4.2.6.8 and 6.1.1.4'
Cl Cl 0.1484 0.1585 'International Tables Vol C Tables 4.2.6.8 and 6.1.1.4'

loop_
_geom_angle_atom_site_label_1
_geom_angle_atom_site_label_2
_geom_angle_atom_site_label_3
_geom_angle
C6 N1 C2 120.0(4)
C6 N1 C1 120.2(4)
C2 N1 C1 119.8(3)
N1 C1 H1A 109.5
N1 C1 H1B 109.5
H1A C1 H1B 109.5
N1 C1 H1C 109.5
H1A C1 H1C 109.5
H1B C1 H1C 109.5
N1 C2 C3 121.2(4)
N1 C2 C7 116.7(4)
C3 C2 C7 122.1(4)
C2 C3 C4 118.8(4)
C2 C3 H3 120.6
C4 C3 H3 120.6
C5 C4 C3 119.6(5)
C5 C4 H4 120.2
C3 C4 H4 120.2
C4 C5 C6 119.6(4)
C4 C5 H5 120.2
C6 C5 H5 120.2
N1 C6 C5 120.8(4)
N1 C6 H6 119.6
C5 C6 H6 119.6
N2 C7 C2 178.7(6)
O4 Cl1 O3 109.8(2)
O4 Cl1 O1 109.3(2)
O3 Cl1 O1 109.2(2)
O4 Cl1 O2 110.3(2)
O3 Cl1 O2 109.3(2)
O1 Cl1 O2 109.0(2)
C13 N3 C9 119.2(4)
C13 N3 C8 119.9(4)
C9 N3 C8 120.9(3)
N3 C8 H8A 109.5
N3 C8 H8B 109.5
H8A C8 H8B 109.5
N3 C8 H8C 109.5
H8A C8 H8C 109.5
H8B C8 H8C 109.5
N3 C9 C10 121.7(3)
N3 C9 C14 117.0(4)
C10 C9 C14 121.3(4)
C9 C10 C11 119.0(4)
C9 C10 H10 120.5
C11 C10 H10 120.5
C12 C11 C10 118.7(5)
C12 C11 H11 120.7
C10 C11 H11 120.7
C13 C12 C11 120.0(4)
C13 C12 H12 120.0
C11 C12 H12 120.0
N3 C13 C12 121.5(4)
N3 C13 H13 119.3
C12 C13 H13 119.3
N4 C14 C9 176.8(5)
O6 Cl2 O7 110.1(3)
O6 Cl2 O8 110.4(3)
O7 Cl2 O8 108.3(2)
O6 Cl2 O5 109.5(2)
O7 Cl2 O5 108.7(3)
O8 Cl2 O5 109.8(2)

loop_
_geom_bond_atom_site_label_1
_geom_bond_atom_site_label_2
_geom_bond_distance
N1 C6 1.338(5)
N1 C2 1.363(6)
N1 C1 1.487(5)
N2 C7 1.135(6)
C1 H1A 0.9800
C1 H1B 0.9800
C1 H1C 0.9800
C2 C3 1.370(6)
C2 C7 1.446(6)
C3 C4 1.392(6)
C3 H3 0.9500
C4 C5 1.370(7)
C4 H4 0.9500
C5 C6 1.383(7)
C5 H5 0.9500
C6 H6 0.9500
Cl1 O4 1.430(3)
Cl1 O3 1.435(3)
Cl1 O1 1.442(3)
Cl1 O2 1.444(3)
N3 C13 1.337(5)
N3 C9 1.363(5)
N3 C8 1.486(6)
N4 C14 1.134(5)
C8 H8A 0.9800
C8 H8B 0.9800
C8 H8C 0.9800
C9 C10 1.368(6)
C9 C14 1.451(5)
C10 C11 1.391(5)
C10 H10 0.9500
C11 C12 1.379(7)
C11 H11 0.9500
C12 C13 1.370(7)
C12 H12 0.9500
C13 H13 0.9500
Cl2 O6 1.425(4)
Cl2 O7 1.431(4)
Cl2 O8 1.434(4)
Cl2 O5 1.439(4)

loop_
_geom_hbond_atom_site_label_D
_geom_hbond_atom_site_label_H
_geom_hbond_atom_site_label_A
_geom_hbond_site_symmetry_A
_geom_hbond_distance_DH
_geom_hbond_distance_HA
_geom_hbond_distance_DA
_geom_hbond_angle_DHA
C1 H1A O1 1_455 0.98 2.53 3.441(5) 154
C1 H1C O3 . 0.98 2.52 3.164(5) 123
C3 H3 O5 2_647 0.95 2.54 3.326(5) 140
C5 H5 O8 2_547 0.95 2.66 3.262(6) 122
C6 H6 O1 1_455 0.95 2.55 3.415(6) 152
C6 H6 O4 1_455 0.95 2.65 3.534(6) 155
C8 H8A O1 1_565 0.98 2.55 3.294(6) 132
C8 H8B O7 1_655 0.98 2.57 3.538(6) 169
C8 H8C O6 . 0.98 2.51 3.425(5) 156
C10 H10 O2 2_756 0.95 2.51 3.367(5) 150
C12 H12 O2 2_656 0.95 2.52 3.347(5) 145
C13 H13 O6 . 0.95 2.35 3.247(6) 156

loop_
_geom_torsion_atom_site_label_1
_geom_torsion_atom_site_label_2
_geom_torsion_atom_site_label_3
_geom_torsion_atom_site_label_4
_geom_torsion
C6 N1 C2 C3 0.0(7)
C1 N1 C2 C3 -178.3(5)
C6 N1 C2 C7 178.6(5)
C1 N1 C2 C7 0.3(7)
N1 C2 C3 C4 0.1(8)
C7 C2 C3 C4 -178.5(5)
C2 C3 C4 C5 0.1(8)
C3 C4 C5 C6 -0.2(8)
C2 N1 C6 C5 -0.1(7)
C1 N1 C6 C5 178.2(5)
C4 C5 C6 N1 0.3(8)
C13 N3 C9 C10 -0.3(7)
C8 N3 C9 C10 -177.4(5)
C13 N3 C9 C14 179.9(4)
C8 N3 C9 C14 2.8(6)
N3 C9 C10 C11 0.4(8)
C14 C9 C10 C11 -179.8(5)
C9 C10 C11 C12 -1.0(8)
C10 C11 C12 C13 1.5(8)
C9 N3 C13 C12 0.8(7)
C8 N3 C13 C12 178.0(5)
C11 C12 C13 N3 -1.4(8)

_cod_database_fobs_code 2241244
